data_2231285
loop_
_publ_author_name
'Peng, Cong-hu'
'Li, Yun-peng'

_publ_section_title
;
 Bis(4-methylmorpholin-4-ium) tetrabromidozincate(II)
;
_journal_coeditor_code RU2007
_journal_issue 8
_journal_name_full 'Acta Crystallographica Section E'
_journal_page_first m1056
_journal_paper_doi 10.1107/S1600536811026766
_journal_volume 67
_journal_year 2011
_chemical_formula_iupac '(C5 H12 N O)2 [Zn Br4]'
_chemical_formula_moiety '2(C5 H12 N1 O1 +), Zn Br4 2-'
_chemical_formula_sum 'C10 H24 Br4 N2 O2 Zn'
_chemical_formula_weight 589.32
_chemical_name_systematic
;
Bis(4-methylmorpholin-4-ium) tetrabromidozincate(II)
;
_space_group_IT_number 14
_symmetry_cell_setting monoclinic
_symmetry_space_group_name_Hall '-P 2ybc'
_symmetry_space_group_name_H-M 'P 1 21/c 1'
_atom_sites_solution_hydrogens geom
_atom_sites_solution_primary direct
_atom_sites_solution_secondary difmap
_audit_creation_method SHELXL-97
_cell_angle_alpha 90.00
_cell_angle_beta 103.33(3)
_cell_angle_gamma 90.00
_cell_formula_units_Z 4
_cell_length_a 7.5000(15)
_cell_length_b 20.925(4)
_cell_length_c 12.670(3)
_cell_measurement_reflns_used 4439
_cell_measurement_temperature 298(2)
_cell_measurement_theta_max 27.48
_cell_measurement_theta_min 3.06
_cell_volume 1934.8(7)
_computing_cell_refinement 'CrystalClear (Rigaku, 2005)'
_computing_data_collection 'CrystalClear (Rigaku, 2005)'
_computing_data_reduction 'CrystalClear (Rigaku, 2005)'
_computing_molecular_graphics 'SHELXTL (Sheldrick, 2008)'
_computing_publication_material 'SHELXTL (Sheldrick, 2008)'
_computing_structure_refinement 'SHELXL97 (Sheldrick, 2008)'
_computing_structure_solution 'SHELXS97 (Sheldrick, 2008)'
_diffrn_ambient_temperature 298(2)
_diffrn_detector_area_resol_mean 13.6612
_diffrn_measured_fraction_theta_full 0.999
_diffrn_measured_fraction_theta_max 0.999
_diffrn_measurement_device_type 'Rigaku Mercury2'
_diffrn_measurement_method 'CCD profile fitting'
_diffrn_radiation_monochromator graphite
_diffrn_radiation_source 'fine-focus sealed tube'
_diffrn_radiation_type MoK\a
_diffrn_radiation_wavelength 0.71073
_diffrn_reflns_av_R_equivalents 0.0790
_diffrn_reflns_av_sigmaI/netI 0.0644
_diffrn_reflns_limit_h_max 9
_diffrn_reflns_limit_h_min -9
_diffrn_reflns_limit_k_max 27
_diffrn_reflns_limit_k_min -27
_diffrn_reflns_limit_l_max 16
_diffrn_reflns_limit_l_min -16
_diffrn_reflns_number 19809
_diffrn_reflns_theta_full 27.48
_diffrn_reflns_theta_max 27.48
_diffrn_reflns_theta_min 3.06
_exptl_absorpt_coefficient_mu 9.529
_exptl_absorpt_correction_T_max 0.900
_exptl_absorpt_correction_T_min 0.810
_exptl_absorpt_correction_type multi-scan
_exptl_absorpt_process_details '(CrystalClear; Rigaku, 2005)'
_exptl_crystal_colour colorless
_exptl_crystal_density_diffrn 2.023
_exptl_crystal_density_method 'not measured'
_exptl_crystal_description needle
_exptl_crystal_F_000 1136
_exptl_crystal_size_max 0.30
_exptl_crystal_size_mid 0.02
_exptl_crystal_size_min 0.01
_refine_diff_density_max 0.579
_refine_diff_density_min -0.780
_refine_ls_extinction_method none
_refine_ls_goodness_of_fit_ref 1.068
_refine_ls_hydrogen_treatment constr
_refine_ls_matrix_type full
_refine_ls_number_parameters 174
_refine_ls_number_reflns 4439
_refine_ls_number_restraints 0
_refine_ls_restrained_S_all 1.068
_refine_ls_R_factor_all 0.0785
_refine_ls_R_factor_gt 0.0469
_refine_ls_shift/su_max 0.001
_refine_ls_shift/su_mean 0.000
_refine_ls_structure_factor_coef Fsqd
_refine_ls_weighting_details 'calc w=1/[\s^2^(Fo^2^)+(0.0240P)^2^+1.9990P] where P=(Fo^2^+2Fc^2^)/3'
_refine_ls_weighting_scheme calc
_refine_ls_wR_factor_gt 0.0851
_refine_ls_wR_factor_ref 0.0957
_reflns_number_gt 3118
_reflns_number_total 4439
_reflns_threshold_expression I>2sigma(I)
_cod_data_source_file ru2007.cif
_cod_data_source_block I
_cod_original_sg_symbol_H-M 'P 21/c'
_cod_database_code 2231285
_cod_database_fobs_code 2231285

loop_
_symmetry_equiv_pos_as_xyz
'x, y, z'
'-x, y+1/2, -z+1/2'
'-x, -y, -z'
'x, -y-1/2, z-1/2'

loop_
_atom_site_type_symbol
_atom_site_label
_atom_site_fract_x
_atom_site_fract_y
_atom_site_fract_z
_atom_site_U_iso_or_equiv
_atom_site_adp_type
_atom_site_calc_flag
_atom_site_refinement_flags
_atom_site_occupancy
_atom_site_symmetry_multiplicity
Zn Zn1 0.13367(8) 0.63934(3) 0.72630(5) 0.03501(16) Uani d . 1 1
N N1 0.0938(5) 0.54509(19) 1.2863(3) 0.0349(10) Uani d . 1 1
H H1 0.0825 0.5023 1.2819 0.042 Uiso d R 1 1
Br Br2 -0.10482(8) 0.59847(3) 0.58209(4) 0.04782(17) Uani d . 1 1
Br Br3 0.11003(9) 0.58049(3) 0.88737(4) 0.04937(18) Uani d . 1 1
C C3 0.2234(8) 0.5701(3) 1.3845(4) 0.0463(14) Uani d . 1 1
H H3A 0.1917 0.5532 1.4491 0.056 Uiso calc R 1 1
H H3B 0.2144 0.6163 1.3864 0.056 Uiso calc R 1 1
Br Br4 0.43069(7) 0.62464(3) 0.68930(5) 0.04825(17) Uani d . 1 1
Br Br1 0.11182(10) 0.75261(3) 0.75420(6) 0.0650(2) Uani d . 1 1
O O1 0.4678(5) 0.57277(19) 1.2887(3) 0.0552(11) Uani d . 1 1
C C5 -0.0990(8) 0.5644(3) 1.2811(5) 0.0537(16) Uani d . 1 1
H H5A -0.1349 0.5495 1.3448 0.081 Uiso calc R 1 1
H H5B -0.1778 0.5459 1.2179 0.081 Uiso calc R 1 1
H H5C -0.1086 0.6101 1.2772 0.081 Uiso calc R 1 1
C C4 0.4175(8) 0.5510(3) 1.3833(4) 0.0507(15) Uani d . 1 1
H H4A 0.5011 0.5688 1.4465 0.061 Uiso calc R 1 1
H H4B 0.4282 0.5049 1.3873 0.061 Uiso calc R 1 1
C C2 0.1551(7) 0.5645(2) 1.1864(4) 0.0379(13) Uani d . 1 1
H H2A 0.1432 0.6104 1.1768 0.045 Uiso calc R 1 1
H H2B 0.0780 0.5441 1.1233 0.045 Uiso calc R 1 1
C C1 0.3508(8) 0.5452(3) 1.1963(5) 0.0505(15) Uani d . 1 1
H H1A 0.3604 0.4990 1.2013 0.061 Uiso calc R 1 1
H H1B 0.3896 0.5585 1.1318 0.061 Uiso calc R 1 1
N N2 0.5985(6) 0.7329(2) 0.8998(3) 0.0390(10) Uani d . 1 1
H H2 0.5105 0.7118 0.8522 0.047 Uiso d R 1 1
O O2 0.6025(7) 0.6575(2) 1.0880(3) 0.0724(14) Uani d . 1 1
C C8 0.5215(9) 0.7569(3) 0.9907(5) 0.0528(16) Uani d . 1 1
H H8A 0.4179 0.7847 0.9626 0.063 Uiso calc R 1 1
H H8B 0.6136 0.7814 1.0408 0.063 Uiso calc R 1 1
C C9 0.4608(9) 0.7010(3) 1.0494(5) 0.0628(19) Uani d . 1 1
H H9A 0.4146 0.7168 1.1099 0.075 Uiso calc R 1 1
H H9B 0.3613 0.6790 1.0004 0.075 Uiso calc R 1 1
C C7 0.7407(9) 0.6834(3) 0.9412(5) 0.0641(18) Uani d . 1 1
H H7A 0.7824 0.6648 0.8810 0.077 Uiso calc R 1 1
H H7B 0.8451 0.7031 0.9899 0.077 Uiso calc R 1 1
C C10 0.6659(10) 0.7853(3) 0.8407(5) 0.0680(19) Uani d . 1 1
H H10A 0.7112 0.7678 0.7819 0.102 Uiso calc R 1 1
H H10B 0.7628 0.8077 0.8893 0.102 Uiso calc R 1 1
H H10C 0.5673 0.8143 0.8126 0.102 Uiso calc R 1 1
C C6 0.6643(11) 0.6325(3) 0.9995(6) 0.076(2) Uani d . 1 1
H H6A 0.5630 0.6118 0.9498 0.091 Uiso calc R 1 1
H H6B 0.7578 0.6006 1.0254 0.091 Uiso calc R 1 1

loop_
_atom_site_aniso_label
_atom_site_aniso_U_11
_atom_site_aniso_U_22
_atom_site_aniso_U_33
_atom_site_aniso_U_12
_atom_site_aniso_U_13
_atom_site_aniso_U_23
Zn1 0.0398(3) 0.0309(3) 0.0357(3) -0.0033(3) 0.0116(3) -0.0006(3)
N1 0.043(2) 0.029(2) 0.033(2) -0.0024(19) 0.0091(19) -0.0058(19)
Br2 0.0445(3) 0.0533(4) 0.0409(3) -0.0084(3) 0.0002(3) 0.0049(3)
Br3 0.0710(4) 0.0452(3) 0.0344(3) -0.0144(3) 0.0171(3) 0.0006(3)
C3 0.058(4) 0.045(3) 0.034(3) -0.006(3) 0.007(3) -0.004(3)
Br4 0.0418(3) 0.0538(4) 0.0530(4) 0.0060(3) 0.0189(3) 0.0008(3)
Br1 0.0816(5) 0.0295(3) 0.0932(5) -0.0003(3) 0.0392(4) -0.0060(3)
O1 0.047(2) 0.064(3) 0.054(3) -0.016(2) 0.011(2) 0.010(2)
C5 0.046(3) 0.062(4) 0.057(4) 0.011(3) 0.019(3) -0.010(3)
C4 0.050(4) 0.055(4) 0.042(3) -0.008(3) 0.001(3) 0.010(3)
C2 0.051(3) 0.032(3) 0.031(3) -0.007(2) 0.009(2) 0.004(2)
C1 0.058(4) 0.052(4) 0.045(3) -0.009(3) 0.018(3) 0.005(3)
N2 0.043(3) 0.039(3) 0.033(2) -0.004(2) 0.007(2) -0.002(2)
O2 0.102(4) 0.071(3) 0.043(3) -0.001(3) 0.015(3) 0.015(2)
C8 0.060(4) 0.053(4) 0.049(4) -0.001(3) 0.021(3) -0.014(3)
C9 0.073(5) 0.074(5) 0.049(4) -0.025(4) 0.029(3) -0.015(4)
C7 0.058(4) 0.075(5) 0.062(4) 0.024(4) 0.018(3) 0.012(4)
C10 0.092(5) 0.058(4) 0.060(4) -0.023(4) 0.029(4) 0.010(3)
C6 0.099(6) 0.062(5) 0.066(5) 0.027(4) 0.019(4) 0.019(4)

loop_
_atom_type_symbol
_atom_type_description
_atom_type_scat_dispersion_real
_atom_type_scat_dispersion_imag
_atom_type_scat_source
C C 0.0033 0.0016 'International Tables Vol C Tables 4.2.6.8 and 6.1.1.4'
H H 0.0000 0.0000 'International Tables Vol C Tables 4.2.6.8 and 6.1.1.4'
N N 0.0061 0.0033 'International Tables Vol C Tables 4.2.6.8 and 6.1.1.4'
O O 0.0106 0.0060 'International Tables Vol C Tables 4.2.6.8 and 6.1.1.4'
Zn Zn 0.2839 1.4301 'International Tables Vol C Tables 4.2.6.8 and 6.1.1.4'
Br Br -0.2901 2.4595 'International Tables Vol C Tables 4.2.6.8 and 6.1.1.4'

loop_
_geom_angle_atom_site_label_1
_geom_angle_atom_site_label_2
_geom_angle_atom_site_label_3
_geom_angle
Br4 Zn1 Br2 111.59(4)
Br4 Zn1 Br1 104.63(3)
Br2 Zn1 Br1 113.48(3)
Br4 Zn1 Br3 110.52(4)
Br2 Zn1 Br3 105.87(3)
Br1 Zn1 Br3 110.84(3)
C3 N1 C5 112.5(4)
C3 N1 C2 110.1(4)
C5 N1 C2 111.9(4)
C3 N1 H1 115.9
C5 N1 H1 101.0
C2 N1 H1 105.0
N1 C3 C4 110.1(4)
N1 C3 H3A 109.6
C4 C3 H3A 109.6
N1 C3 H3B 109.6
C4 C3 H3B 109.6
H3A C3 H3B 108.2
C4 O1 C1 109.5(4)
N1 C5 H5A 109.5
N1 C5 H5B 109.5
H5A C5 H5B 109.5
N1 C5 H5C 109.5
H5A C5 H5C 109.5
H5B C5 H5C 109.5
O1 C4 C3 111.7(4)
O1 C4 H4A 109.3
C3 C4 H4A 109.3
O1 C4 H4B 109.3
C3 C4 H4B 109.3
H4A C4 H4B 107.9
N1 C2 C1 109.9(4)
N1 C2 H2A 109.7
C1 C2 H2A 109.7
N1 C2 H2B 109.7
C1 C2 H2B 109.7
H2A C2 H2B 108.2
O1 C1 C2 111.6(5)
O1 C1 H1A 109.3
C2 C1 H1A 109.3
O1 C1 H1B 109.3
C2 C1 H1B 109.3
H1A C1 H1B 108.0
C10 N2 C8 112.3(5)
C10 N2 C7 113.1(5)
C8 N2 C7 109.6(4)
C10 N2 H2 107.9
C8 N2 H2 109.1
C7 N2 H2 104.5
C9 O2 C6 109.0(5)
N2 C8 C9 109.5(5)
N2 C8 H8A 109.8
C9 C8 H8A 109.8
N2 C8 H8B 109.8
C9 C8 H8B 109.8
H8A C8 H8B 108.2
O2 C9 C8 112.6(5)
O2 C9 H9A 109.1
C8 C9 H9A 109.1
O2 C9 H9B 109.1
C8 C9 H9B 109.1
H9A C9 H9B 107.8
C6 C7 N2 110.3(5)
C6 C7 H7A 109.6
N2 C7 H7A 109.6
C6 C7 H7B 109.6
N2 C7 H7B 109.6
H7A C7 H7B 108.1
N2 C10 H10A 109.5
N2 C10 H10B 109.5
H10A C10 H10B 109.5
N2 C10 H10C 109.5
H10A C10 H10C 109.5
H10B C10 H10C 109.5
O2 C6 C7 111.4(6)
O2 C6 H6A 109.3
C7 C6 H6A 109.3
O2 C6 H6B 109.3
C7 C6 H6B 109.3
H6A C6 H6B 108.0

loop_
_geom_bond_atom_site_label_1
_geom_bond_atom_site_label_2
_geom_bond_distance
Zn1 Br4 2.3996(9)
Zn1 Br2 2.4005(11)
Zn1 Br1 2.4075(9)
Zn1 Br3 2.4247(9)
N1 C3 1.487(6)
N1 C5 1.488(7)
N1 C2 1.499(6)
N1 H1 0.9000
C3 C4 1.513(8)
C3 H3A 0.9700
C3 H3B 0.9700
O1 C4 1.412(6)
O1 C1 1.414(7)
C5 H5A 0.9600
C5 H5B 0.9600
C5 H5C 0.9600
C4 H4A 0.9700
C4 H4B 0.9700
C2 C1 1.499(7)
C2 H2A 0.9700
C2 H2B 0.9700
C1 H1A 0.9700
C1 H1B 0.9700
N2 C10 1.480(7)
N2 C8 1.490(6)
N2 C7 1.493(7)
N2 H2 0.9002
O2 C9 1.398(8)
O2 C6 1.409(8)
C8 C9 1.511(8)
C8 H8A 0.9700
C8 H8B 0.9700
C9 H9A 0.9700
C9 H9B 0.9700
C7 C6 1.484(9)
C7 H7A 0.9700
C7 H7B 0.9700
C10 H10A 0.9600
C10 H10B 0.9600
C10 H10C 0.9600
C6 H6A 0.9700
C6 H6B 0.9700

loop_
_geom_hbond_atom_site_label_D
_geom_hbond_atom_site_label_H
_geom_hbond_atom_site_label_A
_geom_hbond_site_symmetry_A
_geom_hbond_distance_DH
_geom_hbond_distance_HA
_geom_hbond_distance_DA
_geom_hbond_angle_DHA
N1 H1 Br2 3_567 0.90 2.70 3.427(4) 138
N1 H1 Br3 3_567 0.90 2.87 3.541(4) 132
N2 H2 Br4 . 0.90 2.72 3.504(4) 147
N2 H2 Br1 . 0.90 3.08 3.714(4) 129
